data_7106085
loop_
_publ_author_name
'Tai Peng'
'Yu Yang'
'Yu Liu'
'Dongge Ma'
'Zhaomin Hou'
'Yue Wang'

_publ_section_title
;
 A phosphorescent material with high and balanced carrier mobility for
 efficient OLEDs
;
_journal_name_full Chem.Commun.
_journal_page_first 3150
_journal_paper_doi 10.1039/c0cc04684a
_journal_volume 47
_journal_year 2011
_chemical_formula_sum 'C35 H32 F4 Ir N4'
_chemical_formula_weight 776.85
_chemical_name_systematic
;
?
;
_space_group_IT_number 2
_symmetry_cell_setting triclinic
_symmetry_space_group_name_Hall '-P 1'
_symmetry_space_group_name_H-M 'P -1'
_atom_sites_solution_hydrogens geom
_atom_sites_solution_primary direct
_atom_sites_solution_secondary difmap
_audit_creation_method SHELXL-97
_cell_angle_alpha 97.85(3)
_cell_angle_beta 102.09(3)
_cell_angle_gamma 103.01(3)
_cell_formula_units_Z 2
_cell_length_a 10.465(2)
_cell_length_b 10.914(2)
_cell_length_c 14.783(3)
_cell_measurement_reflns_used 13734
_cell_measurement_temperature 293(2)
_cell_measurement_theta_max 27.48
_cell_measurement_theta_min 3.09
_cell_volume 1578.4(6)
_computing_cell_refinement PROCESS-AUTO
_computing_data_collection PROCESS-AUTO
_computing_data_reduction PROCESS-AUTO
_computing_molecular_graphics 'SHELXL-97 (Sheldrick, 1997)'
_computing_publication_material 'SHELXL-97 (Sheldrick, 1997)'
_computing_structure_refinement 'SHELXL-97 (Sheldrick, 1997)'
_computing_structure_solution 'SHELXS-97 (Sheldrick, 1990)'
_diffrn_ambient_temperature 293(2)
_diffrn_measured_fraction_theta_full 0.993
_diffrn_measured_fraction_theta_max 0.993
_diffrn_radiation_monochromator graphite
_diffrn_radiation_source 'fine-focus sealed tube'
_diffrn_radiation_type MoK\a
_diffrn_radiation_wavelength 0.71073
_diffrn_reflns_av_R_equivalents 0.0381
_diffrn_reflns_av_sigmaI/netI 0.0487
_diffrn_reflns_limit_h_max 13
_diffrn_reflns_limit_h_min -13
_diffrn_reflns_limit_k_max 14
_diffrn_reflns_limit_k_min -11
_diffrn_reflns_limit_l_max 19
_diffrn_reflns_limit_l_min -19
_diffrn_reflns_number 15585
_diffrn_reflns_theta_full 27.48
_diffrn_reflns_theta_max 27.48
_diffrn_reflns_theta_min 3.09
_exptl_absorpt_coefficient_mu 4.283
_exptl_absorpt_correction_type empirical
_exptl_absorpt_process_details
;
Higashi, T. (1995) Progrom for Absorption Correcttion.
Rigaku Corporation, Tokyo, Japan.
;
_exptl_crystal_colour red
_exptl_crystal_density_diffrn 1.634
_exptl_crystal_density_meas ?
_exptl_crystal_density_method 'not measured'
_exptl_crystal_description block
_exptl_crystal_F_000 766
_exptl_crystal_size_max 0.1
_exptl_crystal_size_mid 0.1
_exptl_crystal_size_min 0.1
_refine_diff_density_max 1.539
_refine_diff_density_min -1.421
_refine_diff_density_rms 0.149
_refine_ls_extinction_coef 0
_refine_ls_extinction_method none
_refine_ls_goodness_of_fit_ref 1.130
_refine_ls_hydrogen_treatment constr
_refine_ls_matrix_type full
_refine_ls_number_parameters 401
_refine_ls_number_reflns 7178
_refine_ls_number_restraints 0
_refine_ls_restrained_S_all 1.130
_refine_ls_R_factor_all 0.0439
_refine_ls_R_factor_gt 0.0358
_refine_ls_shift/su_max 0.001
_refine_ls_shift/su_mean 0.000
_refine_ls_structure_factor_coef Fsqd
_refine_ls_weighting_details 'calc w=1/[\s^2^(Fo^2^)+(0.0490P)^2^+1.2143P] where P=(Fo^2^+2Fc^2^)/3'
_refine_ls_weighting_scheme calc
_refine_ls_wR_factor_gt 0.0911
_refine_ls_wR_factor_ref 0.1006
_reflns_number_gt 6233
_reflns_number_total 7178
_reflns_threshold_expression >2sigma(I)
_cod_data_source_file C0CC04684A.TXT
_cod_data_source_block pt2
_cod_depositor_comments
;
The following automatic conversions were performed:

'_exptl_crystal_density_meas' value 'not measured' was changed to '?'
- the value is perceived as not measured.

Automatic conversion script
Id: cif_fix_values 3008 2015-01-20 13:52:24Z robertas 
;
_cod_original_cell_volume 1578.6(6)
_cod_original_sg_symbol_H-M p-1
_cod_database_code 7106085

loop_
_symmetry_equiv_pos_as_xyz
'x, y, z'
'-x, -y, -z'

loop_
_atom_site_label
_atom_site_type_symbol
_atom_site_fract_x
_atom_site_fract_y
_atom_site_fract_z
_atom_site_U_iso_or_equiv
_atom_site_adp_type
_atom_site_occupancy
_atom_site_symmetry_multiplicity
_atom_site_calc_flag
_atom_site_refinement_flags
_atom_site_disorder_assembly
_atom_site_disorder_group
C7 C 0.9744(7) 0.1857(7) -0.0302(5) 0.0603(17) Uani 1 1 d . . .
Ir1 Ir 0.822140(18) 0.214101(18) 0.212141(13) 0.03463(8) Uani 1 1 d . . .
N3 N 0.6887(5) 0.0501(5) 0.2199(3) 0.0416(10) Uani 1 1 d . . .
N4 N 0.9622(4) 0.3673(4) 0.1973(3) 0.0405(10) Uani 1 1 d . . .
C22 C 0.9507(5) 0.1198(5) 0.2660(4) 0.0361(10) Uani 1 1 d . . .
C11 C 0.8475(5) 0.1459(5) 0.0857(4) 0.0395(11) Uani 1 1 d . . .
N2 N 0.7778(4) 0.3129(4) 0.3336(3) 0.0405(10) Uani 1 1 d . . .
N1 N 0.6744(4) 0.3236(4) 0.1914(3) 0.0392(9) Uani 1 1 d . . .
C29 C 0.6868(5) 0.3622(5) 0.2828(4) 0.0402(11) Uani 1 1 d . . .
F1 F 0.7469(5) -0.1229(5) -0.1111(3) 0.0885(14) Uani 1 1 d . . .
F3 F 1.3047(4) 0.1275(4) 0.3601(3) 0.0790(13) Uani 1 1 d . . .
F2 F 1.0737(5) 0.2646(5) -0.0593(3) 0.0908(15) Uani 1 1 d . . .
C33 C 0.6052(6) 0.3846(6) 0.1172(4) 0.0469(13) Uani 1 1 d . . .
H33 H 0.5312 0.4126 0.1374 0.056 Uiso 1 1 calc R . .
C17 C 0.8903(6) -0.0033(6) 0.2803(4) 0.0463(13) Uani 1 1 d . . .
C28 C 0.6109(5) 0.4439(5) 0.3246(4) 0.0415(12) Uani 1 1 d . . .
C5 C 1.0091(5) 0.3544(5) 0.1185(4) 0.0420(12) Uani 1 1 d . . .
F4 F 0.9161(5) -0.1938(4) 0.3354(4) 0.0993(17) Uani 1 1 d . . .
C6 C 0.9463(5) 0.2283(6) 0.0548(4) 0.0439(12) Uani 1 1 d . . .
C18 C 0.9743(7) -0.0765(6) 0.3208(5) 0.0595(17) Uani 1 1 d . . .
C1 C 1.0091(6) 0.4775(6) 0.2588(5) 0.0504(14) Uani 1 1 d . . .
H1 H 0.9796 0.4846 0.3139 0.060 Uiso 1 1 calc R . .
C20 C 1.1670(6) 0.0836(7) 0.3338(4) 0.0531(14) Uani 1 1 d . . .
C9 C 0.8130(7) -0.0048(7) -0.0551(5) 0.0578(16) Uani 1 1 d . . .
C30 C 0.7900(6) 0.3062(6) 0.4324(4) 0.0494(13) Uani 1 1 d . . .
H30 H 0.7690 0.3820 0.4632 0.059 Uiso 1 1 calc R . .
C3 C 1.1462(8) 0.5710(7) 0.1649(6) 0.074(2) Uani 1 1 d . . .
H3 H 1.2071 0.6401 0.1536 0.089 Uiso 1 1 calc R . .
C10 C 0.7785(6) 0.0274(6) 0.0275(4) 0.0491(13) Uani 1 1 d . . .
H10 H 0.7104 -0.0284 0.0445 0.059 Uiso 1 1 calc R . .
C32 C 0.6903(8) 0.1875(7) 0.4442(5) 0.069(2) Uani 1 1 d . . .
H32A H 0.6004 0.1851 0.4106 0.104 Uiso 1 1 calc R . .
H32B H 0.6936 0.1906 0.5099 0.104 Uiso 1 1 calc R . .
H32C H 0.7141 0.1121 0.4194 0.104 Uiso 1 1 calc R . .
C8 C 0.9112(8) 0.0721(7) -0.0866(5) 0.0637(18) Uani 1 1 d . . .
H8 H 0.9321 0.0468 -0.1431 0.076 Uiso 1 1 calc R . .
C12 C 0.5536(6) 0.0306(6) 0.1948(5) 0.0535(15) Uani 1 1 d . . .
H12 H 0.5172 0.0948 0.1735 0.064 Uiso 1 1 calc R . .
C16 C 0.7422(6) -0.0409(5) 0.2535(4) 0.0478(13) Uani 1 1 d . . .
C4 C 1.1022(7) 0.4571(7) 0.1019(5) 0.0652(18) Uani 1 1 d . . .
H4 H 1.1342 0.4481 0.0479 0.078 Uiso 1 1 calc R . .
C15 C 0.6567(7) -0.1558(7) 0.2600(6) 0.078(2) Uani 1 1 d . . .
H15 H 0.6928 -0.2204 0.2809 0.094 Uiso 1 1 calc R . .
C19 C 1.1119(7) -0.0325(7) 0.3492(5) 0.0643(18) Uani 1 1 d . . .
H19 H 1.1650 -0.0809 0.3781 0.077 Uiso 1 1 calc R . .
C21 C 1.0929(5) 0.1629(5) 0.2936(4) 0.0462(13) Uani 1 1 d . . .
H21 H 1.1370 0.2431 0.2852 0.055 Uiso 1 1 calc R . .
C2 C 1.0997(7) 0.5821(7) 0.2446(6) 0.0692(19) Uani 1 1 d . . .
H2 H 1.1284 0.6586 0.2885 0.083 Uiso 1 1 calc R . .
C14 C 0.5167(8) -0.1731(8) 0.2348(7) 0.084(3) Uani 1 1 d . . .
H14 H 0.4589 -0.2471 0.2425 0.101 Uiso 1 1 calc R . .
C31 C 0.9357(7) 0.3105(8) 0.4782(5) 0.0700(19) Uani 1 1 d . . .
H31A H 0.9552 0.2324 0.4541 0.105 Uiso 1 1 calc R . .
H31B H 0.9482 0.3200 0.5453 0.105 Uiso 1 1 calc R . .
H31C H 0.9957 0.3818 0.4642 0.105 Uiso 1 1 calc R . .
C13 C 0.4674(7) -0.0839(7) 0.2001(6) 0.077(2) Uani 1 1 d . . .
H13 H 0.3742 -0.0975 0.1790 0.092 Uiso 1 1 calc R . .
C23 C 0.6814(7) 0.5618(6) 0.3828(4) 0.0552(15) Uani 1 1 d . . .
H23 H 0.7750 0.5894 0.3938 0.066 Uiso 1 1 calc R . .
C27 C 0.4715(7) 0.4056(7) 0.3082(5) 0.0615(17) Uani 1 1 d . . .
H27 H 0.4225 0.3277 0.2691 0.074 Uiso 1 1 calc R . .
C24 C 0.6113(11) 0.6380(7) 0.4244(6) 0.080(2) Uani 1 1 d . . .
H24 H 0.6578 0.7164 0.4637 0.096 Uiso 1 1 calc R . .
C25 C 0.4729(10) 0.5967(9) 0.4070(6) 0.084(3) Uani 1 1 d . . .
H25 H 0.4259 0.6476 0.4349 0.101 Uiso 1 1 calc R . .
C26 C 0.4053(9) 0.4854(9) 0.3513(7) 0.084(3) Uani 1 1 d . . .
H26 H 0.3116 0.4598 0.3406 0.100 Uiso 1 1 calc R . .
C35 C 0.7050(10) 0.4984(9) 0.1035(8) 0.109(4) Uani 1 1 d . . .
H35A H 0.7715 0.5362 0.1619 0.163 Uiso 1 1 calc R . .
H35B H 0.6585 0.5602 0.0836 0.163 Uiso 1 1 calc R . .
H35C H 0.7489 0.4716 0.0564 0.163 Uiso 1 1 calc R . .
C34 C 0.5482(14) 0.2844(11) 0.0293(6) 0.146(6) Uani 1 1 d . . .
H34A H 0.6204 0.2692 0.0024 0.220 Uiso 1 1 calc R . .
H34B H 0.4861 0.3132 -0.0151 0.220 Uiso 1 1 calc R . .
H34C H 0.5014 0.2064 0.0442 0.220 Uiso 1 1 calc R . .

loop_
_atom_site_aniso_label
_atom_site_aniso_U_11
_atom_site_aniso_U_22
_atom_site_aniso_U_33
_atom_site_aniso_U_23
_atom_site_aniso_U_13
_atom_site_aniso_U_12
C7 0.064(4) 0.076(5) 0.053(4) 0.021(4) 0.024(3) 0.028(4)
Ir1 0.03677(11) 0.03530(12) 0.03130(11) 0.00523(8) 0.00571(8) 0.01164(8)
N3 0.041(2) 0.047(3) 0.037(2) 0.011(2) 0.0066(19) 0.013(2)
N4 0.042(2) 0.040(2) 0.042(2) 0.010(2) 0.009(2) 0.0167(19)
C22 0.038(2) 0.038(3) 0.035(3) 0.003(2) 0.006(2) 0.020(2)
C11 0.044(3) 0.039(3) 0.036(3) 0.006(2) 0.005(2) 0.017(2)
N2 0.046(2) 0.044(2) 0.034(2) 0.0077(19) 0.0090(19) 0.018(2)
N1 0.041(2) 0.046(2) 0.033(2) 0.014(2) 0.0066(18) 0.0140(19)
C29 0.041(3) 0.041(3) 0.039(3) 0.008(2) 0.010(2) 0.009(2)
F1 0.085(3) 0.092(3) 0.063(3) -0.034(2) 0.003(2) 0.017(2)
F3 0.0405(18) 0.084(3) 0.107(4) 0.015(3) -0.003(2) 0.0268(19)
F2 0.102(3) 0.112(4) 0.070(3) 0.023(3) 0.054(3) 0.019(3)
C33 0.048(3) 0.057(3) 0.042(3) 0.018(3) 0.008(2) 0.026(3)
C17 0.043(3) 0.049(3) 0.045(3) 0.013(3) 0.002(2) 0.015(2)
C28 0.045(3) 0.049(3) 0.037(3) 0.012(2) 0.015(2) 0.018(2)
C5 0.034(2) 0.044(3) 0.051(3) 0.014(3) 0.014(2) 0.010(2)
F4 0.079(3) 0.076(3) 0.149(5) 0.066(3) 0.005(3) 0.026(2)
C6 0.043(3) 0.056(3) 0.039(3) 0.010(3) 0.012(2) 0.022(3)
C18 0.067(4) 0.046(3) 0.072(4) 0.024(3) 0.012(3) 0.025(3)
C1 0.047(3) 0.042(3) 0.059(4) 0.006(3) 0.007(3) 0.012(3)
C20 0.040(3) 0.066(4) 0.049(3) 0.000(3) 0.002(3) 0.020(3)
C9 0.058(4) 0.061(4) 0.045(3) -0.014(3) -0.002(3) 0.025(3)
C30 0.068(4) 0.055(3) 0.031(3) 0.009(3) 0.014(3) 0.025(3)
C3 0.063(4) 0.063(4) 0.087(6) 0.024(4) 0.016(4) -0.007(3)
C10 0.052(3) 0.046(3) 0.045(3) -0.003(3) 0.006(3) 0.018(3)
C32 0.088(5) 0.078(5) 0.057(4) 0.028(4) 0.031(4) 0.030(4)
C8 0.079(5) 0.079(5) 0.039(3) 0.002(3) 0.010(3) 0.041(4)
C12 0.040(3) 0.059(4) 0.059(4) 0.021(3) 0.003(3) 0.009(3)
C16 0.051(3) 0.042(3) 0.048(3) 0.013(3) 0.007(3) 0.011(2)
C4 0.068(4) 0.068(4) 0.064(4) 0.021(4) 0.024(4) 0.013(4)
C15 0.069(4) 0.056(4) 0.090(6) 0.039(4) -0.011(4) -0.006(3)
C19 0.054(3) 0.064(4) 0.078(5) 0.023(4) -0.005(3) 0.035(3)
C21 0.042(3) 0.042(3) 0.049(3) -0.001(3) 0.001(2) 0.014(2)
C2 0.064(4) 0.052(4) 0.073(5) 0.005(3) 0.009(4) -0.011(3)
C14 0.067(5) 0.064(5) 0.107(7) 0.038(5) 0.000(5) -0.004(4)
C31 0.074(4) 0.096(6) 0.038(3) 0.009(4) -0.004(3) 0.038(4)
C13 0.046(3) 0.075(5) 0.093(6) 0.040(5) -0.005(4) -0.009(3)
C23 0.065(4) 0.051(3) 0.050(4) 0.009(3) 0.013(3) 0.016(3)
C27 0.063(4) 0.059(4) 0.065(4) 0.015(3) 0.021(3) 0.016(3)
C24 0.140(8) 0.050(4) 0.062(5) 0.006(3) 0.037(5) 0.042(5)
C25 0.118(7) 0.083(6) 0.090(6) 0.027(5) 0.063(6) 0.063(6)
C26 0.074(5) 0.096(7) 0.105(7) 0.029(6) 0.048(5) 0.042(5)
C35 0.112(7) 0.096(7) 0.131(9) 0.084(7) 0.014(6) 0.029(6)
C34 0.213(13) 0.106(8) 0.059(6) 0.007(5) -0.070(7) 0.020(8)

loop_
_atom_type_symbol
_atom_type_description
_atom_type_scat_dispersion_real
_atom_type_scat_dispersion_imag
_atom_type_scat_source
C C 0.0033 0.0016 'International Tables Vol C Tables 4.2.6.8 and 6.1.1.4'
H H 0.0000 0.0000 'International Tables Vol C Tables 4.2.6.8 and 6.1.1.4'
N N 0.0061 0.0033 'International Tables Vol C Tables 4.2.6.8 and 6.1.1.4'
F F 0.0171 0.0103 'International Tables Vol C Tables 4.2.6.8 and 6.1.1.4'
Ir Ir -1.4442 7.9887 'International Tables Vol C Tables 4.2.6.8 and 6.1.1.4'

loop_
_geom_angle_atom_site_label_1
_geom_angle_atom_site_label_2
_geom_angle_atom_site_label_3
_geom_angle
_geom_angle_site_symmetry_1
_geom_angle_site_symmetry_3
_geom_angle_publ_flag
C8 C7 F2 116.9(6) . . ?
C8 C7 C6 124.4(6) . . ?
F2 C7 C6 118.6(7) . . ?
C22 Ir1 C11 86.8(2) . . ?
C22 Ir1 N4 96.94(19) . . ?
C11 Ir1 N4 80.3(2) . . ?
C22 Ir1 N3 80.2(2) . . ?
C11 Ir1 N3 95.3(2) . . ?
N4 Ir1 N3 174.88(17) . . ?
C22 Ir1 N2 104.02(19) . . ?
C11 Ir1 N2 168.79(18) . . ?
N4 Ir1 N2 95.28(18) . . ?
N3 Ir1 N2 89.56(18) . . ?
C22 Ir1 N1 164.53(18) . . ?
C11 Ir1 N1 108.44(18) . . ?
N4 Ir1 N1 88.49(16) . . ?
N3 Ir1 N1 95.33(17) . . ?
N2 Ir1 N1 60.93(16) . . ?
C12 N3 C16 119.8(5) . . ?
C12 N3 Ir1 123.5(4) . . ?
C16 N3 Ir1 116.7(4) . . ?
C1 N4 C5 118.8(5) . . ?
C1 N4 Ir1 124.4(4) . . ?
C5 N4 Ir1 116.8(4) . . ?
C21 C22 C17 117.5(5) . . ?
C21 C22 Ir1 127.4(4) . . ?
C17 C22 Ir1 115.1(4) . . ?
C10 C11 C6 118.2(5) . . ?
C10 C11 Ir1 126.9(4) . . ?
C6 C11 Ir1 114.9(4) . . ?
C29 N2 C30 124.1(5) . . ?
C29 N2 Ir1 94.4(3) . . ?
C30 N2 Ir1 138.4(4) . . ?
C29 N1 C33 122.5(5) . . ?
C29 N1 Ir1 94.8(3) . . ?
C33 N1 Ir1 140.1(3) . . ?
N1 C29 N2 109.8(5) . . ?
N1 C29 C28 126.4(5) . . ?
N2 C29 C28 123.8(5) . . ?
C34 C33 C35 112.2(8) . . ?
C34 C33 N1 107.1(6) . . ?
C35 C33 N1 109.5(5) . . ?
C18 C17 C22 119.0(5) . . ?
C18 C17 C16 125.9(5) . . ?
C22 C17 C16 115.0(5) . . ?
C27 C28 C23 119.1(6) . . ?
C27 C28 C29 121.5(6) . . ?
C23 C28 C29 119.4(5) . . ?
N4 C5 C4 120.1(6) . . ?
N4 C5 C6 113.4(4) . . ?
C4 C5 C6 126.4(5) . . ?
C7 C6 C11 118.5(6) . . ?
C7 C6 C5 127.0(5) . . ?
C11 C6 C5 114.5(5) . . ?
F4 C18 C19 118.1(5) . . ?
F4 C18 C17 118.9(6) . . ?
C19 C18 C17 122.9(6) . . ?
N4 C1 C2 123.0(6) . . ?
C19 C20 F3 117.6(6) . . ?
C19 C20 C21 124.4(5) . . ?
F3 C20 C21 118.0(6) . . ?
C10 C9 F1 118.5(6) . . ?
C10 C9 C8 124.7(6) . . ?
F1 C9 C8 116.8(6) . . ?
N2 C30 C31 108.9(5) . . ?
N2 C30 C32 111.4(5) . . ?
C31 C30 C32 112.0(5) . . ?
C2 C3 C4 119.2(6) . . ?
C9 C10 C11 118.7(6) . . ?
C7 C8 C9 115.5(6) . . ?
N3 C12 C13 121.0(6) . . ?
N3 C16 C15 119.7(6) . . ?
N3 C16 C17 113.0(5) . . ?
C15 C16 C17 127.3(6) . . ?
C3 C4 C5 120.1(7) . . ?
C16 C15 C14 119.5(7) . . ?
C20 C19 C18 117.0(5) . . ?
C20 C21 C22 119.1(5) . . ?
C3 C2 C1 118.7(7) . . ?
C13 C14 C15 119.4(7) . . ?
C14 C13 C12 120.4(7) . . ?
C24 C23 C28 119.8(7) . . ?
C28 C27 C26 119.0(7) . . ?
C25 C24 C23 119.5(8) . . ?
C26 C25 C24 121.0(7) . . ?
C25 C26 C27 121.5(8) . . ?

loop_
_geom_bond_atom_site_label_1
_geom_bond_atom_site_label_2
_geom_bond_distance
_geom_bond_site_symmetry_2
_geom_bond_publ_flag
C7 C8 1.336(10) . ?
C7 F2 1.376(8) . ?
C7 C6 1.393(9) . ?
Ir1 C22 1.975(5) . ?
Ir1 C11 2.009(5) . ?
Ir1 N4 2.031(5) . ?
Ir1 N3 2.041(5) . ?
Ir1 N2 2.156(4) . ?
Ir1 N1 2.156(4) . ?
N3 C12 1.343(7) . ?
N3 C16 1.348(7) . ?
N4 C1 1.328(8) . ?
N4 C5 1.357(7) . ?
C22 C21 1.408(7) . ?
C22 C17 1.415(8) . ?
C11 C10 1.396(8) . ?
C11 C6 1.406(8) . ?
N2 C29 1.342(7) . ?
N2 C30 1.453(7) . ?
N1 C29 1.329(7) . ?
N1 C33 1.502(6) . ?
C29 C28 1.477(7) . ?
F1 C9 1.375(7) . ?
F3 C20 1.364(7) . ?
C33 C34 1.494(11) . ?
C33 C35 1.499(10) . ?
C17 C18 1.412(8) . ?
C17 C16 1.463(8) . ?
C28 C27 1.383(8) . ?
C28 C23 1.395(9) . ?
C5 C4 1.396(8) . ?
C5 C6 1.481(8) . ?
F4 C18 1.356(7) . ?
C18 C19 1.363(9) . ?
C1 C2 1.380(9) . ?
C20 C19 1.340(9) . ?
C20 C21 1.398(8) . ?
C9 C10 1.367(9) . ?
C9 C8 1.377(10) . ?
C30 C31 1.521(9) . ?
C30 C32 1.525(9) . ?
C3 C2 1.367(11) . ?
C3 C4 1.368(11) . ?
C12 C13 1.390(9) . ?
C16 C15 1.395(8) . ?
C15 C14 1.396(11) . ?
C14 C13 1.316(10) . ?
C23 C24 1.390(10) . ?
C27 C26 1.397(10) . ?
C24 C25 1.374(13) . ?
C25 C26 1.322(12) . ?
